data_2012230
loop_
_publ_author_name
'Ren, Xiao-Ming'
'Li, Hai-Fang'
'Wu, Pei-Heng'
'Meng, Qing-Jin'

_publ_section_title
;
 2-Methyl-1-(4-nitrobenzyl)pyridinium
 bis(maleonitriledithiolato)nickelate(III)
;
_journal_issue 9
_journal_name_full 'Acta Crystallographica Section C'
_journal_page_first 1022
_journal_page_last 1024
_journal_paper_doi 10.1107/S0108270101009064
_journal_volume 57
_journal_year 2001
_chemical_formula_iupac '(C13 H13 N2 O2) [Ni (C4 N2 S2)2]'
_chemical_formula_moiety 'C13 H13 N2 O2 + , C8 N4 Ni S4 -'
_chemical_formula_sum 'C21 H13 N6 Ni O2 S4'
_chemical_formula_weight 568.32
_chemical_name_systematic
;
 ?
;
_space_group_IT_number 14
_symmetry_cell_setting monoclinic
_symmetry_space_group_name_Hall '-P 2ybc'
_symmetry_space_group_name_H-M 'P 1 21/c 1'
_audit_creation_method SHELXL-97
_cell_angle_alpha 90.00
_cell_angle_beta 104.510(16)
_cell_angle_gamma 90.00
_cell_formula_units_Z 4
_cell_length_a 7.2343(13)
_cell_length_b 26.691(4)
_cell_length_c 12.745(2)
_cell_measurement_reflns_used 36
_cell_measurement_temperature 293(2)
_cell_measurement_theta_max 14.41
_cell_measurement_theta_min 7.40
_cell_volume 2382.4(7)
_computing_cell_refinement XSCANS
_computing_data_collection 'XSCANS (Siemens, 1996)'
_computing_data_reduction 'SHELXTL (Sheldrick, 1997b)'
_computing_molecular_graphics SHELXTL
_computing_publication_material SHELXTL
_computing_structure_refinement 'SHELXL97 (Sheldrick, 1997a)'
_computing_structure_solution 'SHELXS97 (Sheldrick, 1997a)'
_diffrn_ambient_temperature 293(2)
_diffrn_measured_fraction_theta_full 1.000
_diffrn_measured_fraction_theta_max 1.000
_diffrn_measurement_device_type 'Bruker P4'
_diffrn_measurement_method 2\q/\w
_diffrn_radiation_monochromator graphite
_diffrn_radiation_source 'fine-focus sealed tube'
_diffrn_radiation_type MoK\a
_diffrn_radiation_wavelength .71073
_diffrn_reflns_av_R_equivalents .0432
_diffrn_reflns_av_sigmaI/netI .0628
_diffrn_reflns_limit_h_max 8
_diffrn_reflns_limit_h_min -1
_diffrn_reflns_limit_k_max 31
_diffrn_reflns_limit_k_min -1
_diffrn_reflns_limit_l_max 15
_diffrn_reflns_limit_l_min -15
_diffrn_reflns_number 5502
_diffrn_reflns_theta_full 25.00
_diffrn_reflns_theta_max 25.00
_diffrn_reflns_theta_min 1.82
_diffrn_standards_decay_% 6.57
_diffrn_standards_interval_count 97
_diffrn_standards_number 3
_exptl_absorpt_coefficient_mu 1.197
_exptl_absorpt_correction_T_max .7153
_exptl_absorpt_correction_T_min .6460
_exptl_absorpt_correction_type '\y scan'
_exptl_absorpt_process_details '(North et al., 1968)'
_exptl_crystal_colour Black
_exptl_crystal_density_diffrn 1.584
_exptl_crystal_density_method 'not measured'
_exptl_crystal_description Block
_exptl_crystal_F_000 1156
_exptl_crystal_size_max .40
_exptl_crystal_size_mid .30
_exptl_crystal_size_min .30
_refine_diff_density_max .411
_refine_diff_density_min -.549
_refine_ls_extinction_method none
_refine_ls_goodness_of_fit_ref 1.044
_refine_ls_hydrogen_treatment mixed
_refine_ls_matrix_type full
_refine_ls_number_parameters 308
_refine_ls_number_reflns 4202
_refine_ls_number_restraints 0
_refine_ls_restrained_S_all 1.044
_refine_ls_R_factor_all .0917
_refine_ls_R_factor_gt .0479
_refine_ls_shift/su_max .001
_refine_ls_shift/su_mean .000
_refine_ls_structure_factor_coef Fsqd
_refine_ls_weighting_details 'calc w = 1/[\s^2^(Fo^2^)+(0.0441P)^2^+1.9841P] where P = (Fo^2^+2Fc^2^)/3'
_refine_ls_weighting_scheme calc
_refine_ls_wR_factor_ref .1241
_reflns_number_gt 2775
_reflns_number_total 4202
_reflns_threshold_expression I>2\s(I)
_cod_data_source_file ta1318.cif
_cod_data_source_block I
_cod_original_sg_symbol_H-M 'P 21/c'
_cod_database_code 2012230
_cod_database_fobs_code 2012230

loop_
_symmetry_equiv_pos_as_xyz
'x, y, z'
'-x, y+1/2, -z+1/2'
'-x, -y, -z'
'x, -y-1/2, z-1/2'

loop_
_atom_site_label
_atom_site_fract_x
_atom_site_fract_y
_atom_site_fract_z
_atom_site_U_iso_or_equiv
_atom_site_adp_type
_atom_site_calc_flag
_atom_site_refinement_flags
_atom_site_occupancy
_atom_site_disorder_assembly
_atom_site_disorder_group
_atom_site_type_symbol
Ni1 .26470(8) .48959(2) .07147(4) .04639(18) Uani d . 1 . . Ni
S1 .3526(2) .55562(5) .16616(10) .0613(4) Uani d . 1 . . S
S2 .24845(17) .52891(5) -.07804(9) .0501(3) Uani d . 1 . . S
S3 .18266(17) .42138(4) -.01909(9) .0501(3) Uani d . 1 . . S
S4 .2766(2) .45348(5) .22338(9) .0584(3) Uani d . 1 . . S
O1 .6681(6) .43868(16) .4447(4) .0966(14) Uani d . 1 . . O
O2 .8831(7) .42987(15) .3554(3) .0876(12) Uani d . 1 . . O
N1 .4952(7) .68572(18) .1486(4) .0816(15) Uani d . 1 . . N
N2 .3347(8) .65502(18) -.1792(4) .0811(14) Uani d . 1 . . N
N3 .1068(9) .28587(18) .0303(4) .0927(17) Uani d . 1 . . N
N4 .1986(7) .32979(18) .3370(4) .0753(13) Uani d . 1 . . N
N5 .7817(7) .45542(17) .3965(4) .0647(12) Uani d . 1 . . N
N6 1.0602(6) .68552(14) .4157(3) .0523(10) Uani d . 1 . . N
C1 .4346(8) .6482(2) .1118(4) .0609(13) Uani d . 1 . . C
C2 .3642(6) .60017(17) .0715(4) .0501(11) Uani d . 1 . . C
C3 .3156(6) .58855(17) -.0364(4) .0473(11) Uani d . 1 . . C
C4 .3256(7) .62569(19) -.1161(4) .0583(13) Uani d . 1 . . C
C5 .1356(8) .3272(2) .0513(4) .0618(13) Uani d . 1 . . C
C6 .1759(6) .37860(17) .0813(4) .0477(11) Uani d . 1 . . C
C7 .2126(6) .39294(17) .1869(4) .0494(11) Uani d . 1 . . C
C8 .2054(7) .35772(19) .2707(4) .0568(13) Uani d . 1 . . C
C9 .9462(7) .58158(19) .3389(4) .0613(13) Uani d . 1 . . C
H9 1.0330 .5957 .3045 .074 Uiso calc R 1 . . H
C10 .9262(8) .53067(19) .3406(4) .0608(13) Uani d . 1 . . C
H10 .9982 .5100 .3075 .073 Uiso calc R 1 . . H
C11 .7982(7) .51069(17) .3920(4) .0517(11) Uani d . 1 . . C
C12 .6876(8) .5404(2) .4396(4) .0693(15) Uani d . 1 . . C
H12 .5997 .5262 .4730 .083 Uiso calc R 1 . . H
C13 .7088(7) .59123(19) .4368(4) .0629(14) Uani d . 1 . . C
H13 .6343 .6118 .4685 .076 Uiso calc R 1 . . H
C14 .8384(7) .61226(17) .3879(4) .0504(11) Uani d . 1 . . C
C15 .8572(7) .66882(18) .3887(4) .0625(13) Uani d . 1 . . C
H15A .7923 .6818 .3179 .075 Uiso calc R 1 . . H
H15B .7950 .6827 .4413 .075 Uiso calc R 1 . . H
C16 1.1559(8) .67962(18) .5235(4) .0599(13) Uani d . 1 . . C
H16 1.0944 .6643 .5709 .072 Uiso calc R 1 . . H
C17 1.3343(8) .6955(2) .5601(4) .0687(15) Uani d . 1 . . C
H17 1.3981 .6911 .6325 .082 Uiso calc R 1 . . H
C18 1.4249(8) .71874(19) .4887(5) .0694(15) Uani d . 1 . . C
H18 1.5483 .7311 .5134 .083 Uiso calc R 1 . . H
C19 1.3312(8) .72311(19) .3829(5) .0679(15) Uani d . 1 . . C
H19 1.3929 .7375 .3346 .081 Uiso calc R 1 . . H
C20 1.1436(9) .70634(19) .3451(4) .0645(14) Uani d . 1 . . C
C21 1.0402(10) .7121(2) .2316(4) .100(2) Uani d . 1 . . C
H21A .9890 .6803 .2033 .150 Uiso calc R 1 . . H
H21B 1.1258 .7241 .1907 .150 Uiso calc R 1 . . H
H21C .9378 .7356 .2263 .150 Uiso calc R 1 . . H

loop_
_atom_site_aniso_label
_atom_site_aniso_U_11
_atom_site_aniso_U_22
_atom_site_aniso_U_33
_atom_site_aniso_U_12
_atom_site_aniso_U_13
_atom_site_aniso_U_23
Ni1 .0474(3) .0461(3) .0470(3) .0024(3) .0143(3) .0010(3)
S1 .0812(9) .0543(8) .0478(7) -.0042(7) .0149(6) -.0017(6)
S2 .0540(7) .0480(7) .0477(6) .0005(6) .0118(5) .0002(5)
S3 .0558(7) .0501(7) .0452(6) -.0025(6) .0141(5) .0014(5)
S4 .0750(9) .0548(8) .0477(6) -.0006(7) .0194(6) -.0014(5)
O1 .095(3) .066(3) .134(4) -.012(2) .039(3) .014(3)
O2 .117(4) .053(2) .095(3) .007(2) .029(3) -.007(2)
N1 .110(4) .054(3) .074(3) -.012(3) .008(3) -.005(2)
N2 .116(4) .065(3) .063(3) -.004(3) .024(3) .006(2)
N3 .152(5) .053(3) .073(3) -.025(3) .029(3) -.001(2)
N4 .095(4) .073(3) .061(3) .000(3) .025(3) .019(2)
N5 .070(3) .051(3) .065(3) -.004(2) .001(2) .000(2)
N6 .062(3) .040(2) .060(2) .0028(19) .024(2) -.0011(18)
C1 .068(4) .057(3) .056(3) .000(3) .012(3) .002(3)
C2 .049(3) .045(3) .056(3) -.003(2) .013(2) -.005(2)
C3 .041(2) .052(3) .049(3) .003(2) .012(2) -.001(2)
C4 .068(4) .057(3) .050(3) .002(3) .014(3) .001(3)
C5 .079(4) .056(3) .050(3) -.008(3) .016(3) .005(2)
C6 .042(3) .051(3) .051(3) -.002(2) .014(2) .004(2)
C7 .051(3) .049(3) .050(3) .002(2) .014(2) .003(2)
C8 .059(3) .056(3) .055(3) .001(3) .014(2) .002(3)
C9 .070(3) .057(3) .064(3) -.007(3) .029(3) -.003(2)
C10 .078(4) .051(3) .056(3) .002(3) .022(3) -.011(2)
C11 .056(3) .041(3) .052(3) -.004(2) .001(2) -.004(2)
C12 .070(4) .057(4) .088(4) -.009(3) .032(3) -.008(3)
C13 .063(3) .052(3) .081(4) -.001(3) .031(3) -.011(3)
C14 .053(3) .044(3) .052(3) .001(2) .008(2) -.001(2)
C15 .053(3) .050(3) .082(4) .000(2) .013(3) -.003(3)
C16 .065(3) .057(3) .061(3) .005(3) .023(3) .005(2)
C17 .076(4) .073(4) .055(3) .008(3) .013(3) -.007(3)
C18 .066(4) .059(3) .085(4) -.006(3) .022(3) -.011(3)
C19 .067(4) .051(3) .092(4) -.007(3) .032(3) .000(3)
C20 .093(4) .047(3) .056(3) .013(3) .025(3) .003(2)
C21 .134(6) .101(5) .060(4) .025(4) .016(4) .018(3)

loop_
_atom_type_symbol
_atom_type_description
_atom_type_scat_dispersion_real
_atom_type_scat_dispersion_imag
_atom_type_scat_source
C C .0033 .0016 'International Tables Vol C Tables 4.2.6.8 and 6.1.1.4'
H H .0000 .0000 'International Tables Vol C Tables 4.2.6.8 and 6.1.1.4'
N N .0061 .0033 'International Tables Vol C Tables 4.2.6.8 and 6.1.1.4'
Ni Ni .3393 1.1124 'International Tables Vol C Tables 4.2.6.8 and 6.1.1.4'
O O .0106 .0060 'International Tables Vol C Tables 4.2.6.8 and 6.1.1.4'
S S .1246 .1234 'International Tables Vol C Tables 4.2.6.8 and 6.1.1.4'

loop_
_geom_angle_atom_site_label_1
_geom_angle_atom_site_label_2
_geom_angle_atom_site_label_3
_geom_angle
_geom_angle_publ_flag
S1 Ni1 S4 85.53(5) yes
S1 Ni1 S2 92.31(5) yes
S4 Ni1 S2 177.38(6) ?
S1 Ni1 S3 177.84(6) ?
S4 Ni1 S3 92.70(5) yes
S2 Ni1 S3 89.49(5) yes
C2 S1 Ni1 103.57(16) ?
C3 S2 Ni1 103.34(16) ?
C6 S3 Ni1 102.53(16) ?
C7 S4 Ni1 103.41(16) ?
O2 N5 O1 124.4(5) ?
O2 N5 C11 118.7(5) ?
O1 N5 C11 116.9(5) ?
C20 N6 C16 121.5(5) ?
C20 N6 C15 124.0(4) ?
C16 N6 C15 114.5(4) ?
N1 C1 C2 176.8(6) yes
C3 C2 C1 123.0(4) ?
C3 C2 S1 120.4(4) ?
C1 C2 S1 116.5(3) ?
C2 C3 C4 120.7(4) ?
C2 C3 S2 120.3(4) ?
C4 C3 S2 119.0(3) ?
N2 C4 C3 179.6(6) yes
N3 C5 C6 178.0(6) yes
C7 C6 C5 120.6(4) ?
C7 C6 S3 120.9(4) ?
C5 C6 S3 118.5(3) ?
C6 C7 C8 121.2(4) ?
C6 C7 S4 120.4(4) ?
C8 C7 S4 118.3(4) ?
N4 C8 C7 179.6(6) yes
C10 C9 C14 120.5(5) ?
C10 C9 H9 119.8 ?
C14 C9 H9 119.8 ?
C9 C10 C11 118.8(5) ?
C9 C10 H10 120.6 ?
C11 C10 H10 120.6 ?
C10 C11 C12 121.7(5) ?
C10 C11 N5 118.5(5) ?
C12 C11 N5 119.8(5) ?
C13 C12 C11 118.7(5) ?
C13 C12 H12 120.6 ?
C11 C12 H12 120.6 ?
C12 C13 C14 120.8(5) ?
C12 C13 H13 119.6 ?
C14 C13 H13 119.6 ?
C13 C14 C9 119.4(5) ?
C13 C14 C15 118.4(4) ?
C9 C14 C15 122.2(4) ?
N6 C15 C14 112.4(4) ?
N6 C15 H15A 109.1 ?
C14 C15 H15A 109.1 ?
N6 C15 H15B 109.1 ?
C14 C15 H15B 109.1 ?
H15A C15 H15B 107.9 ?
C17 C16 N6 120.9(5) ?
C17 C16 H16 119.5 ?
N6 C16 H16 119.5 ?
C16 C17 C18 119.2(5) ?
C16 C17 H17 120.4 ?
C18 C17 H17 120.4 ?
C19 C18 C17 119.3(5) ?
C19 C18 H18 120.4 ?
C17 C18 H18 120.4 ?
C18 C19 C20 121.1(5) ?
C18 C19 H19 119.4 ?
C20 C19 H19 119.4 ?
N6 C20 C19 118.0(5) ?
N6 C20 C21 120.6(6) ?
C19 C20 C21 121.4(6) ?
C20 C21 H21A 109.5 ?
C20 C21 H21B 109.5 ?
H21A C21 H21B 109.5 ?
C20 C21 H21C 109.5 ?
H21A C21 H21C 109.5 ?
H21B C21 H21C 109.5 ?

loop_
_geom_bond_atom_site_label_1
_geom_bond_atom_site_label_2
_geom_bond_site_symmetry_2
_geom_bond_distance
_geom_bond_publ_flag
Ni1 S1 . 2.1407(14) yes
Ni1 S4 . 2.1451(13) yes
Ni1 S2 . 2.1526(13) yes
Ni1 S3 . 2.1577(13) yes
S1 C2 . 1.711(5) yes
S2 C3 . 1.710(5) yes
S3 C6 . 1.725(4) yes
S4 C7 . 1.713(5) yes
O1 N5 . 1.227(6) ?
O2 N5 . 1.213(5) ?
N1 C1 . 1.147(6) ?
N2 C4 . 1.135(6) ?
N3 C5 . 1.142(6) ?
N4 C8 . 1.137(6) ?
N5 C11 . 1.482(6) ?
N6 C20 . 1.324(6) ?
N6 C16 . 1.384(6) ?
N6 C15 . 1.490(6) ?
C1 C2 . 1.426(7) ?
C2 C3 . 1.367(6) ?
C3 C4 . 1.435(7) ?
C5 C6 . 1.435(7) ?
C6 C7 . 1.360(6) ?
C7 C8 . 1.433(6) ?
C9 C10 . 1.367(7) ?
C9 C14 . 1.383(6) ?
C9 H9 . .9300 ?
C10 C11 . 1.369(7) ?
C10 H10 . .9300 ?
C11 C12 . 1.371(7) ?
C12 C13 . 1.368(7) ?
C12 H12 . .9300 ?
C13 C14 . 1.370(6) ?
C13 H13 . .9300 ?
C14 C15 . 1.515(6) ?
C15 H15A . .9700 ?
C15 H15B . .9700 ?
C16 C17 . 1.327(7) ?
C16 H16 . .9300 ?
C17 C18 . 1.394(7) ?
C17 H17 . .9300 ?
C18 C19 . 1.354(7) ?
C18 H18 . .9300 ?
C19 C20 . 1.395(7) ?
C19 H19 . .9300 ?
C20 C21 . 1.461(7) ?
C21 H21A . .9600 ?
C21 H21B . .9600 ?
C21 H21C . .9600 ?

loop_
_geom_torsion_atom_site_label_1
_geom_torsion_atom_site_label_2
_geom_torsion_atom_site_label_3
_geom_torsion_atom_site_label_4
_geom_torsion
S4 Ni1 S1 C2 -179.74(17)
S2 Ni1 S1 C2 -1.23(17)
S3 Ni1 S1 C2 145.3(15)
S1 Ni1 S2 C3 .56(16)
S4 Ni1 S2 C3 35.0(13)
S3 Ni1 S2 C3 -178.24(16)
S1 Ni1 S3 C6 34.6(16)
S4 Ni1 S3 C6 -.27(16)
S2 Ni1 S3 C6 -178.83(16)
S1 Ni1 S4 C7 -179.58(17)
S2 Ni1 S4 C7 145.9(12)
S3 Ni1 S4 C7 -.82(17)
N1 C1 C2 C3 -156(11)
N1 C1 C2 S1 21(12)
Ni1 S1 C2 C3 1.9(4)
Ni1 S1 C2 C1 -175.2(3)
C1 C2 C3 C4 -2.8(7)
S1 C2 C3 C4 -179.8(4)
C1 C2 C3 S2 175.3(4)
S1 C2 C3 S2 -1.7(6)
Ni1 S2 C3 C2 .5(4)
Ni1 S2 C3 C4 178.6(3)
C2 C3 C4 N2 9E1(8)
S2 C3 C4 N2 -9E1(8)
N3 C5 C6 C7 -29(19)
N3 C5 C6 S3 150(19)
Ni1 S3 C6 C7 1.8(4)
Ni1 S3 C6 C5 -176.6(4)
C5 C6 C7 C8 -2.3(7)
S3 C6 C7 C8 179.4(4)
C5 C6 C7 S4 175.5(4)
S3 C6 C7 S4 -2.8(6)
Ni1 S4 C7 C6 2.2(4)
Ni1 S4 C7 C8 -179.9(3)
C6 C7 C8 N4 -8E1(7)
S4 C7 C8 N4 10E1(7)
C14 C9 C10 C11 -.2(8)
C9 C10 C11 C12 1.3(8)
C9 C10 C11 N5 -178.1(4)
O2 N5 C11 C10 .6(7)
O1 N5 C11 C10 178.8(5)
O2 N5 C11 C12 -178.8(5)
O1 N5 C11 C12 -.7(7)
C10 C11 C12 C13 -1.1(8)
N5 C11 C12 C13 178.3(5)
C11 C12 C13 C14 -.2(8)
C12 C13 C14 C9 1.3(8)
C12 C13 C14 C15 -179.3(5)
C10 C9 C14 C13 -1.1(8)
C10 C9 C14 C15 179.5(5)
C20 N6 C15 C14 109.5(5)
C16 N6 C15 C14 -73.2(5)
C13 C14 C15 N6 135.9(5)
C9 C14 C15 N6 -44.7(7)
C20 N6 C16 C17 1.1(7)
C15 N6 C16 C17 -176.2(5)
N6 C16 C17 C18 .5(8)
C16 C17 C18 C19 -2.2(8)
C17 C18 C19 C20 2.3(8)
C16 N6 C20 C19 -1.1(7)
C15 N6 C20 C19 176.0(4)
C16 N6 C20 C21 179.8(5)
C15 N6 C20 C21 -3.1(7)
C18 C19 C20 N6 -.6(8)
C18 C19 C20 C21 178.5(5)
